data_2216508
loop_
_publ_author_name
'Xiong, Yunkui'
'Li, Hui'
'Wang, Liben'

_publ_section_title 8-(4-Methoxybenzoyl)-2,3,6,7-tetrahydroimidazo[1,2-<i>a</i>]pyridin-5(1<i>H</i>)-one
_journal_coeditor_code HB2659
_journal_issue 12
_journal_name_full 'Acta Crystallographica Section E'
_journal_page_first o4935
_journal_page_last o4935
_journal_paper_doi 10.1107/S1600536807061326
_journal_volume 63
_journal_year 2007
_chemical_formula_iupac 'C15 H16 N2 O3'
_chemical_formula_moiety 'C15 H16 N2 O3'
_chemical_formula_sum 'C15 H16 N2 O3'
_chemical_formula_weight 272.30
_chemical_name_systematic
;
8-(4-Methoxybenzoyl)-2,3,6,7-tetrahydroimidazo[1,2-a]pyridin-5(1H)-one
;
_space_group_IT_number 2
_symmetry_cell_setting triclinic
_symmetry_space_group_name_Hall '-P 1'
_symmetry_space_group_name_H-M 'P -1'
_atom_sites_solution_hydrogens geom
_atom_sites_solution_primary direct
_atom_sites_solution_secondary difmap
_cell_angle_alpha 80.5650(10)
_cell_angle_beta 79.4680(10)
_cell_angle_gamma 69.5680(10)
_cell_formula_units_Z 2
_cell_length_a 7.1455(3)
_cell_length_b 9.4356(3)
_cell_length_c 10.5282(3)
_cell_measurement_reflns_used 5329
_cell_measurement_temperature 296(2)
_cell_measurement_theta_max 27.48
_cell_measurement_theta_min 2.32
_cell_volume 650.10(4)
_computing_cell_refinement 'RAPID-AUTO (Rigaku, 2001)'
_computing_data_collection 'RAPID-AUTO (Rigaku, 2001)'
_computing_data_reduction 'RAPID-AUTO (Rigaku, 2001)'
_computing_molecular_graphics 'SHELXTL (Bruker, 1997)'
_computing_publication_material 'SHELXTL (Bruker, 1997)'
_computing_structure_refinement 'SHELXL97 (Sheldrick, 1997)'
_computing_structure_solution 'SHELXS97 (Sheldrick, 1997)'
_diffrn_ambient_temperature 296(2)
_diffrn_measured_fraction_theta_full 0.995
_diffrn_measured_fraction_theta_max 0.995
_diffrn_measurement_device_type 'Rigaku R-AXIS RAPID IP area-detector'
_diffrn_measurement_method '\w scans at fixed \c = 45\%'
_diffrn_radiation_monochromator graphite
_diffrn_radiation_source 'rotating anode'
_diffrn_radiation_type MoK\a
_diffrn_radiation_wavelength 0.71069
_diffrn_reflns_av_R_equivalents 0.0247
_diffrn_reflns_av_sigmaI/netI 0.0367
_diffrn_reflns_limit_h_max 9
_diffrn_reflns_limit_h_min -9
_diffrn_reflns_limit_k_max 12
_diffrn_reflns_limit_k_min -11
_diffrn_reflns_limit_l_max 13
_diffrn_reflns_limit_l_min -13
_diffrn_reflns_number 5329
_diffrn_reflns_theta_full 27.48
_diffrn_reflns_theta_max 27.48
_diffrn_reflns_theta_min 2.32
_diffrn_standards_number 0
_exptl_absorpt_coefficient_mu 0.098
_exptl_absorpt_correction_T_max 0.985
_exptl_absorpt_correction_T_min 0.973
_exptl_absorpt_correction_type multi-scan
_exptl_absorpt_process_details '(ABSCOR; Higashi, 1995)'
_exptl_crystal_colour colorless
_exptl_crystal_density_diffrn 1.391
_exptl_crystal_density_method 'not measured'
_exptl_crystal_description block
_exptl_crystal_F_000 288
_exptl_crystal_size_max 0.28
_exptl_crystal_size_mid 0.26
_exptl_crystal_size_min 0.15
_refine_diff_density_max 0.284
_refine_diff_density_min -0.203
_refine_ls_extinction_method none
_refine_ls_goodness_of_fit_ref 1.150
_refine_ls_hydrogen_treatment constr
_refine_ls_matrix_type full
_refine_ls_number_parameters 181
_refine_ls_number_reflns 2958
_refine_ls_number_restraints 0
_refine_ls_restrained_S_all 1.150
_refine_ls_R_factor_all 0.0929
_refine_ls_R_factor_gt 0.0673
_refine_ls_shift/su_max <0.001
_refine_ls_shift/su_mean <0.001
_refine_ls_structure_factor_coef Fsqd
_refine_ls_weighting_details 'calc w=1/[\s^2^(Fo^2^)+(0.0533P)^2^+0.2820P] where P=(Fo^2^+2Fc^2^)/3'
_refine_ls_weighting_scheme calc
_refine_ls_wR_factor_gt 0.1426
_refine_ls_wR_factor_ref 0.1532
_reflns_number_gt 2314
_reflns_number_total 2958
_reflns_threshold_expression I>2\s(I)
_cod_data_source_file hb2659.cif
_cod_data_source_block I
_cod_database_code 2216508
_cod_database_fobs_code 2216508

loop_
_symmetry_equiv_pos_as_xyz
'x, y, z'
'-x, -y, -z'

loop_
_atom_site_type_symbol
_atom_site_label
_atom_site_fract_x
_atom_site_fract_y
_atom_site_fract_z
_atom_site_U_iso_or_equiv
_atom_site_adp_type
_atom_site_calc_flag
_atom_site_refinement_flags
_atom_site_occupancy
C C1 0.8836(5) 1.0184(3) 0.1877(3) 0.0592(8) Uani d . 1
H H1A 1.0187 0.9874 0.1403 0.071 Uiso calc R 1
H H1B 0.8321 1.1285 0.1832 0.071 Uiso calc R 1
C C2 0.7469(4) 0.9591(3) 0.1340(2) 0.0501(6) Uani d . 1
H H2A 0.6389 1.0419 0.0977 0.060 Uiso calc R 1
H H2B 0.8215 0.8928 0.0674 0.060 Uiso calc R 1
C C3 0.4947(3) 0.8389(2) 0.2575(2) 0.0383(5) Uani d . 1
C C4 0.4227(4) 0.7760(3) 0.3901(2) 0.0457(6) Uani d . 1
H H4A 0.3499 0.7095 0.3810 0.055 Uiso calc R 1
H H4B 0.3292 0.8594 0.4362 0.055 Uiso calc R 1
C C5 0.5916(4) 0.6877(3) 0.4709(2) 0.0430(6) Uani d . 1
H H5A 0.6686 0.5921 0.4358 0.052 Uiso calc R 1
H H5B 0.5341 0.6649 0.5595 0.052 Uiso calc R 1
C C6 0.7309(3) 0.7784(2) 0.4708(2) 0.0350(5) Uani d . 1
C C7 0.7621(3) 0.8663(2) 0.3560(2) 0.0345(5) Uani d . 1
C C8 0.8298(3) 0.7768(3) 0.5773(2) 0.0366(5) Uani d . 1
C C9 0.8096(3) 0.6717(2) 0.6990(2) 0.0344(5) Uani d . 1
C C10 0.8432(3) 0.5168(3) 0.6992(2) 0.0374(5) Uani d . 1
H H10 0.8755 0.4751 0.6207 0.045 Uiso calc R 1
C C11 0.8293(3) 0.4245(3) 0.8146(2) 0.0393(5) Uani d . 1
H H11 0.8545 0.3211 0.8133 0.047 Uiso calc R 1
C C12 0.7775(3) 0.4859(3) 0.9326(2) 0.0367(5) Uani d . 1
C C13 0.7434(4) 0.6399(3) 0.9343(2) 0.0412(5) Uani d . 1
H H13 0.7079 0.6820 1.0127 0.049 Uiso calc R 1
C C14 0.7629(4) 0.7300(3) 0.8180(2) 0.0401(5) Uani d . 1
H H14 0.7441 0.8324 0.8197 0.048 Uiso calc R 1
C C15 0.7128(4) 0.4473(3) 1.1643(2) 0.0548(7) Uani d . 1
H H15A 0.7077 0.3675 1.2329 0.082 Uiso calc R 1
H H15B 0.5835 0.5257 1.1671 0.082 Uiso calc R 1
H H15C 0.8128 0.4891 1.1751 0.082 Uiso calc R 1
N N1 0.8829(3) 0.9503(2) 0.32159(18) 0.0438(5) Uani d . 1
H H1 0.9539 0.9629 0.3739 0.053 Uiso calc R 1
N N2 0.6675(3) 0.8741(2) 0.24873(17) 0.0378(4) Uani d . 1
O O1 0.4075(3) 0.8629(2) 0.16296(16) 0.0515(5) Uani d . 1
O O2 0.9317(3) 0.8615(2) 0.57509(16) 0.0530(5) Uani d . 1
O O3 0.7638(3) 0.38697(19) 1.04175(16) 0.0501(5) Uani d . 1

loop_
_atom_site_aniso_label
_atom_site_aniso_U_11
_atom_site_aniso_U_22
_atom_site_aniso_U_33
_atom_site_aniso_U_12
_atom_site_aniso_U_13
_atom_site_aniso_U_23
C1 0.082(2) 0.0592(17) 0.0498(15) -0.0444(16) -0.0190(14) 0.0165(13)
C2 0.0537(15) 0.0629(17) 0.0365(13) -0.0280(13) -0.0069(11) 0.0079(11)
C3 0.0376(12) 0.0355(12) 0.0425(12) -0.0105(9) -0.0103(9) -0.0046(9)
C4 0.0395(13) 0.0593(16) 0.0455(13) -0.0253(12) -0.0079(10) -0.0027(11)
C5 0.0494(14) 0.0503(14) 0.0373(12) -0.0292(11) -0.0080(10) 0.0045(10)
C6 0.0367(11) 0.0380(12) 0.0329(11) -0.0165(9) -0.0047(9) -0.0015(9)
C7 0.0327(11) 0.0362(12) 0.0361(11) -0.0117(9) -0.0058(9) -0.0060(9)
C8 0.0395(12) 0.0369(12) 0.0366(11) -0.0166(10) -0.0048(9) -0.0045(9)
C9 0.0340(11) 0.0367(12) 0.0355(11) -0.0138(9) -0.0099(9) -0.0016(9)
C10 0.0377(12) 0.0405(13) 0.0357(11) -0.0123(10) -0.0068(9) -0.0082(9)
C11 0.0411(12) 0.0301(12) 0.0473(13) -0.0105(10) -0.0098(10) -0.0040(9)
C12 0.0319(11) 0.0387(12) 0.0390(12) -0.0128(9) -0.0080(9) 0.0030(9)
C13 0.0495(14) 0.0421(13) 0.0338(11) -0.0165(11) -0.0050(10) -0.0066(9)
C14 0.0497(14) 0.0339(12) 0.0393(12) -0.0167(10) -0.0077(10) -0.0031(9)
C15 0.0595(17) 0.0629(18) 0.0367(13) -0.0204(14) -0.0013(11) 0.0043(12)
N1 0.0530(12) 0.0529(12) 0.0356(10) -0.0327(10) -0.0076(9) 0.0028(9)
N2 0.0418(10) 0.0428(11) 0.0312(9) -0.0187(9) -0.0077(8) 0.0030(8)
O1 0.0528(10) 0.0615(12) 0.0470(10) -0.0228(9) -0.0214(8) 0.0010(8)
O2 0.0710(12) 0.0630(12) 0.0447(10) -0.0466(10) -0.0173(8) 0.0050(8)
O3 0.0636(11) 0.0465(10) 0.0398(9) -0.0223(9) -0.0067(8) 0.0052(7)

loop_
_atom_type_symbol
_atom_type_description
_atom_type_scat_dispersion_real
_atom_type_scat_dispersion_imag
_atom_type_scat_source
C C 0.0033 0.0016 'International Tables Vol C Tables 4.2.6.8 and 6.1.1.4'
H H 0.0000 0.0000 'International Tables Vol C Tables 4.2.6.8 and 6.1.1.4'
N N 0.0061 0.0033 'International Tables Vol C Tables 4.2.6.8 and 6.1.1.4'
O O 0.0106 0.0060 'International Tables Vol C Tables 4.2.6.8 and 6.1.1.4'

loop_
_geom_angle_atom_site_label_1
_geom_angle_atom_site_label_2
_geom_angle_atom_site_label_3
_geom_angle
N1 C1 C2 104.15(19)
N1 C1 H1A 110.9
C2 C1 H1A 110.9
N1 C1 H1B 110.9
C2 C1 H1B 110.9
H1A C1 H1B 108.9
N2 C2 C1 103.22(18)
N2 C2 H2A 111.1
C1 C2 H2A 111.1
N2 C2 H2B 111.1
C1 C2 H2B 111.1
H2A C2 H2B 109.1
O1 C3 N2 120.5(2)
O1 C3 C4 124.4(2)
N2 C3 C4 115.00(19)
C3 C4 C5 113.69(19)
C3 C4 H4A 108.8
C5 C4 H4A 108.8
C3 C4 H4B 108.8
C5 C4 H4B 108.8
H4A C4 H4B 107.7
C4 C5 C6 111.05(19)
C4 C5 H5A 109.4
C6 C5 H5A 109.4
C4 C5 H5B 109.4
C6 C5 H5B 109.4
H5A C5 H5B 108.0
C7 C6 C8 119.26(19)
C7 C6 C5 115.36(19)
C8 C6 C5 125.37(19)
N1 C7 C6 130.3(2)
N1 C7 N2 107.69(18)
C6 C7 N2 121.94(19)
O2 C8 C6 122.7(2)
O2 C8 C9 117.80(19)
C6 C8 C9 119.50(18)
C14 C9 C10 118.0(2)
C14 C9 C8 118.47(19)
C10 C9 C8 123.47(19)
C11 C10 C9 120.9(2)
C11 C10 H10 119.5
C9 C10 H10 119.5
C10 C11 C12 120.2(2)
C10 C11 H11 119.9
C12 C11 H11 119.9
O3 C12 C13 124.0(2)
O3 C12 C11 116.3(2)
C13 C12 C11 119.7(2)
C14 C13 C12 119.4(2)
C14 C13 H13 120.3
C12 C13 H13 120.3
C13 C14 C9 121.8(2)
C13 C14 H14 119.1
C9 C14 H14 119.1
O3 C15 H15A 109.5
O3 C15 H15B 109.5
H15A C15 H15B 109.5
O3 C15 H15C 109.5
H15A C15 H15C 109.5
H15B C15 H15C 109.5
C7 N1 C1 113.64(19)
C7 N1 H1 123.2
C1 N1 H1 123.2
C3 N2 C7 123.54(18)
C3 N2 C2 123.97(18)
C7 N2 C2 110.89(18)
C12 O3 C15 117.26(19)

loop_
_geom_bond_atom_site_label_1
_geom_bond_atom_site_label_2
_geom_bond_distance
C1 N1 1.450(3)
C1 C2 1.508(4)
C1 H1A 0.9700
C1 H1B 0.9700
C2 N2 1.474(3)
C2 H2A 0.9700
C2 H2B 0.9700
C3 O1 1.219(3)
C3 N2 1.371(3)
C3 C4 1.498(3)
C4 C5 1.521(3)
C4 H4A 0.9700
C4 H4B 0.9700
C5 C6 1.522(3)
C5 H5A 0.9700
C5 H5B 0.9700
C6 C7 1.379(3)
C6 C8 1.426(3)
C7 N1 1.332(3)
C7 N2 1.398(3)
C8 O2 1.251(3)
C8 C9 1.504(3)
C9 C14 1.389(3)
C9 C10 1.395(3)
C10 C11 1.384(3)
C10 H10 0.9300
C11 C12 1.391(3)
C11 H11 0.9300
C12 O3 1.369(3)
C12 C13 1.389(3)
C13 C14 1.386(3)
C13 H13 0.9300
C14 H14 0.9300
C15 O3 1.430(3)
C15 H15A 0.9600
C15 H15B 0.9600
C15 H15C 0.9600
N1 H1 0.8600

loop_
_geom_hbond_atom_site_label_D
_geom_hbond_atom_site_label_H
_geom_hbond_atom_site_label_A
_geom_hbond_site_symmetry_A
_geom_hbond_distance_DH
_geom_hbond_distance_HA
_geom_hbond_distance_DA
_geom_hbond_angle_DHA
N1 H1 O2 . 0.86 2.18 2.711(2) 120
N1 H1 O2 2_776 0.86 2.26 2.982(2) 142

loop_
_geom_torsion_atom_site_label_1
_geom_torsion_atom_site_label_2
_geom_torsion_atom_site_label_3
_geom_torsion_atom_site_label_4
_geom_torsion
N1 C1 C2 N2 5.2(3)
O1 C3 C4 C5 152.2(2)
N2 C3 C4 C5 -29.9(3)
C3 C4 C5 C6 49.7(3)
C4 C5 C6 C7 -35.5(3)
C4 C5 C6 C8 145.3(2)
C8 C6 C7 N1 3.8(4)
C5 C6 C7 N1 -175.4(2)
C8 C6 C7 N2 -179.2(2)
C5 C6 C7 N2 1.6(3)
C7 C6 C8 O2 6.0(4)
C5 C6 C8 O2 -174.9(2)
C7 C6 C8 C9 -175.1(2)
C5 C6 C8 C9 4.0(3)
O2 C8 C9 C14 46.4(3)
C6 C8 C9 C14 -132.5(2)
O2 C8 C9 C10 -130.9(2)
C6 C8 C9 C10 50.1(3)
C14 C9 C10 C11 0.4(3)
C8 C9 C10 C11 177.7(2)
C9 C10 C11 C12 1.2(3)
C10 C11 C12 O3 178.94(19)
C10 C11 C12 C13 -1.2(3)
O3 C12 C13 C14 179.5(2)
C11 C12 C13 C14 -0.4(3)
C12 C13 C14 C9 2.0(3)
C10 C9 C14 C13 -2.0(3)
C8 C9 C14 C13 -179.5(2)
C6 C7 N1 C1 175.9(3)
N2 C7 N1 C1 -1.4(3)
C2 C1 N1 C7 -2.6(3)
O1 C3 N2 C7 172.3(2)
C4 C3 N2 C7 -5.7(3)
O1 C3 N2 C2 8.0(4)
C4 C3 N2 C2 -170.0(2)
N1 C7 N2 C3 -161.0(2)
C6 C7 N2 C3 21.4(3)
N1 C7 N2 C2 5.1(3)
C6 C7 N2 C2 -172.5(2)
C1 C2 N2 C3 159.5(2)
C1 C2 N2 C7 -6.5(3)
C13 C12 O3 C15 -0.5(3)
C11 C12 O3 C15 179.4(2)

loop_
_cod_related_entry_id
_cod_related_entry_database
_cod_related_entry_code
1 ChemSpider 8531329
